data_7027826
loop_
_publ_author_name
'Choudhary, Nosheen F.'
'Connelly, Neil G.'
'Hitchcock, Peter B.'
'Leigh, G. Jeffery'

_publ_section_title
;
 New compounds of tetradentate Schiff bases with vanadium(IV) and
 vanadium(V)&#x200A;&#x2020;
;
_journal_issue 24
_journal_name_full 'Journal of the Chemical Society, Dalton Transactions'
_journal_page_first 4437
_journal_paper_doi 10.1039/a908337e
_journal_year 1999
_chemical_formula_sum 'C18 H18 I1.5 N2 O3 V'
_chemical_formula_weight 551.63
_chemical_name_common '[(salen)VOV(O)(salen)][I3]'
_chemical_name_systematic
; 
  ? 
;
_space_group_IT_number 4
_symmetry_cell_setting monoclinic
_symmetry_space_group_name_Hall 'P 2yb'
_symmetry_space_group_name_H-M 'P 1 21 1'
_atom_sites_solution_hydrogens geom
_atom_sites_solution_primary direct
_atom_sites_solution_secondary difmap
_audit_creation_method SHELXL
_cell_angle_alpha 90.00
_cell_angle_beta 93.51(4)
_cell_angle_gamma 90.00
_cell_formula_units_Z 4
_cell_length_a 7.625(3)
_cell_length_b 17.769(5)
_cell_length_c 14.628(7)
_cell_measurement_reflns_used 25
_cell_measurement_temperature 293(2)
_cell_measurement_theta_max 10
_cell_measurement_theta_min 7
_cell_volume 1978.2(13)
_computing_cell_refinement 'Enraf-Nonius CAD4'
_computing_data_collection 'Enraf-Nonius CAD4'
_computing_molecular_graphics 'CAMERON (Watkin and Pearce,1993)'
_computing_publication_material SHELXL-93
_computing_structure_refinement 'SHELXL-93 (Sheldrick, 1993)'
_computing_structure_solution 'SHELXS-86 (Sheldrick, 1990)'
_diffrn_ambient_temperature 293(2)
_diffrn_measurement_device ' Enraf-Nonius CAD4'
_diffrn_measurement_method \w--2\q
_diffrn_radiation_monochromator graphite
_diffrn_radiation_source 'fine-focus sealed tube'
_diffrn_radiation_type MoK\a
_diffrn_radiation_wavelength 0.71073
_diffrn_reflns_av_R_equivalents 0.0550
_diffrn_reflns_av_sigmaI/netI 0.0897
_diffrn_reflns_limit_h_max 8
_diffrn_reflns_limit_h_min 0
_diffrn_reflns_limit_k_max 18
_diffrn_reflns_limit_k_min 0
_diffrn_reflns_limit_l_max 15
_diffrn_reflns_limit_l_min -15
_diffrn_reflns_number 2720
_diffrn_reflns_theta_max 21.98
_diffrn_reflns_theta_min 2.29
_diffrn_standards_decay_% 0
_diffrn_standards_interval_time 120
_diffrn_standards_number 2
_exptl_absorpt_coefficient_mu 2.861
_exptl_absorpt_correction_T_max 1.00
_exptl_absorpt_correction_T_min 0.94
_exptl_absorpt_correction_type empirical
_exptl_crystal_density_diffrn 1.852
_exptl_crystal_description block
_exptl_crystal_F_000 1066
_exptl_crystal_size_max 0.30
_exptl_crystal_size_mid 0.15
_exptl_crystal_size_min 0.10
_refine_diff_density_max 0.519
_refine_diff_density_min -0.492
_refine_diff_density_rms 0.100
_refine_ls_abs_structure_details 'Flack H D (1983), Acta Cryst. A39, 876-881'
_refine_ls_abs_structure_Flack 0.03(6)
_refine_ls_extinction_method none
_refine_ls_goodness_of_fit_all 1.055
_refine_ls_goodness_of_fit_obs 1.138
_refine_ls_hydrogen_treatment riding
_refine_ls_matrix_type full
_refine_ls_number_parameters 464
_refine_ls_number_reflns 2511
_refine_ls_number_restraints 1
_refine_ls_restrained_S_all 1.055
_refine_ls_restrained_S_obs 1.138
_refine_ls_R_factor_all 0.0842
_refine_ls_R_factor_obs 0.0511
_refine_ls_shift/esd_max 0.017
_refine_ls_shift/esd_mean 0.001
_refine_ls_structure_factor_coef Fsqd
_refine_ls_weighting_details 'w=1/[\s^2^(Fo^2^)+(0.0265P)^2^+0.0000P] where P=(Fo^2^+2Fc^2^)/3'
_refine_ls_weighting_scheme calc
_refine_ls_wR_factor_all 0.1086
_refine_ls_wR_factor_obs 0.0948
_reflns_number_observed 1799
_reflns_number_total 2511
_reflns_observed_criterion >2sigma(I)
_cod_data_source_file 908337esup1.cif
_cod_data_source_block may996
_cod_depositor_comments
;
The following automatic conversions were performed:

'_refine_ls_weighting_scheme' value 'calc
w=1/[\s^2^(Fo^2^)+(0.0265P)^2^+0.0000P] where P=(Fo^2^+2Fc^2^)/3' was
changed to 'calc'. New tag '_refine_ls_weighting_details' was
created. The value of the new tag was set to
'w=1/[\s^2^(Fo^2^)+(0.0265P)^2^+0.0000P] where P=(Fo^2^+2Fc^2^)/3'.

Automatic conversion script
Id: cif_fix_values 3143 2015-03-26 13:38:13Z robertas 
;
_cod_original_sg_symbol_H-M P2(1)
_cod_original_formula_sum 'C18 H18 I1.50 N2 O3 V'
_cod_database_code 7027826

loop_
_symmetry_equiv_pos_as_xyz
'x, y, z'
'-x, y+1/2, -z'

loop_
_atom_site_aniso_label
_atom_site_aniso_U_11
_atom_site_aniso_U_22
_atom_site_aniso_U_33
_atom_site_aniso_U_23
_atom_site_aniso_U_13
_atom_site_aniso_U_12
V1 0.033(2) 0.035(2) 0.045(2) 0.001(2) -0.007(2) -0.005(2)
V2 0.036(2) 0.034(2) 0.044(2) 0.008(2) -0.005(2) -0.005(2)
I1 0.156(2) 0.0691(14) 0.0986(15) -0.0136(12) -0.0507(15) 0.0217(14)
I2 0.0768(11) 0.0656(9) 0.0693(10) -0.0239(8) -0.0171(8) 0.0115(9)
I3 0.108(2) 0.0679(13) 0.0849(13) -0.0126(11) -0.0275(11) 0.0105(12)
O1 0.049(9) 0.036(9) 0.041(9) 0.011(7) -0.023(7) 0.004(7)
O2 0.030(7) 0.042(8) 0.040(8) -0.006(7) 0.002(6) -0.010(6)
O3 0.013(6) 0.065(8) 0.060(7) 0.006(7) -0.008(5) 0.006(6)
O4 0.026(7) 0.034(8) 0.052(8) 0.009(7) 0.011(6) 0.005(6)
O5 0.048(9) 0.042(8) 0.032(7) -0.002(6) -0.019(7) 0.002(7)
O6 0.006(5) 0.054(7) 0.072(9) 0.004(8) -0.008(6) -0.004(6)
N1 0.028(9) 0.044(12) 0.030(9) 0.006(9) 0.011(8) 0.003(9)
N2 0.051(11) 0.057(12) 0.026(9) -0.014(9) -0.009(9) -0.002(9)
N3 0.038(11) 0.019(9) 0.056(11) 0.009(9) 0.007(9) 0.001(8)
N4 0.053(12) 0.050(13) 0.069(13) 0.020(11) 0.011(11) 0.013(10)
C1 0.017(10) 0.052(14) 0.038(12) 0.010(11) 0.011(9) 0.014(10)
C2 0.009(10) 0.026(12) 0.049(13) 0.003(10) 0.007(9) -0.001(8)
C3 0.028(11) 0.021(11) 0.023(11) 0.004(9) 0.005(9) -0.005(9)
C4 0.016(11) 0.050(15) 0.077(16) 0.001(13) -0.011(11) 0.021(10)
C5 0.034(13) 0.037(13) 0.090(18) 0.002(13) -0.002(13) 0.005(11)
C6 0.045(14) 0.033(14) 0.076(17) -0.006(13) 0.008(12) 0.020(12)
C7 0.035(13) 0.087(21) 0.045(13) -0.003(14) -0.017(11) 0.033(14)
C8 0.118(23) 0.059(17) 0.078(17) -0.039(14) -0.033(17) 0.023(16)
C9 0.041(13) 0.047(14) 0.063(15) 0.024(12) 0.010(11) 0.001(11)
C10 0.035(13) 0.030(12) 0.072(16) 0.011(13) 0.000(11) 0.013(11)
C11 0.028(12) 0.049(15) 0.056(14) 0.020(13) 0.020(11) 0.005(11)
C12 0.022(11) 0.042(14) 0.053(14) -0.024(12) 0.003(10) -0.016(10)
C13 0.028(11) 0.048(15) 0.022(10) -0.012(10) -0.013(9) 0.017(11)
C14 0.045(12) 0.041(14) 0.038(12) 0.004(11) -0.008(10) -0.019(11)
C15 0.042(15) 0.128(30) 0.060(17) -0.018(19) -0.004(13) 0.015(16)
C16 0.070(18) 0.091(25) 0.063(19) -0.035(18) 0.007(15) 0.002(17)
C17 0.018(11) 0.075(17) 0.059(15) -0.033(15) 0.000(10) 0.011(12)
C18 0.061(17) 0.115(24) 0.116(22) -0.069(20) -0.049(16) 0.029(17)
C19 0.011(11) 0.034(13) 0.107(21) -0.003(15) 0.006(12) -0.014(10)
C20 0.018(11) 0.055(16) 0.051(14) -0.015(12) 0.000(10) 0.009(10)
C21 0.035(11) 0.034(13) 0.044(13) -0.024(11) 0.006(10) -0.005(10)
C22 0.049(14) 0.087(20) 0.052(15) 0.029(16) 0.008(12) -0.024(15)
C23 0.062(16) 0.075(20) 0.055(15) 0.024(14) -0.002(13) 0.028(14)
C24 0.042(13) 0.040(14) 0.055(15) -0.001(12) 0.009(11) 0.015(11)
C25 0.037(13) 0.032(12) 0.067(16) -0.005(13) 0.014(12) 0.012(11)
C26 0.095(20) 0.089(21) 0.073(17) -0.025(16) -0.032(15) -0.015(17)
C27 0.044(14) 0.060(16) 0.052(14) 0.024(13) 0.027(11) 0.005(12)
C28 0.031(12) 0.058(16) 0.062(15) 0.012(12) -0.019(11) 0.009(11)
C29 0.043(12) 0.050(15) 0.040(12) 0.008(13) -0.002(10) 0.005(14)
C30 0.036(12) 0.018(12) 0.080(17) -0.006(11) 0.013(12) 0.015(10)
C31 0.023(11) 0.016(12) 0.061(15) 0.014(11) 0.001(11) 0.008(9)
C32 0.041(13) 0.058(16) 0.040(13) 0.000(11) -0.005(11) -0.009(12)
C33 0.075(17) 0.039(14) 0.063(16) -0.003(13) -0.001(14) -0.002(13)
C34 0.042(13) 0.086(20) 0.026(12) -0.028(13) -0.009(10) 0.025(13)
C35 0.025(12) 0.056(17) 0.063(16) -0.009(12) -0.002(11) 0.003(11)
C36 0.075(17) 0.060(16) 0.070(16) -0.029(14) 0.003(14) 0.021(14)

loop_
_atom_site_label
_atom_site_type_symbol
_atom_site_fract_x
_atom_site_fract_y
_atom_site_fract_z
_atom_site_U_iso_or_equiv
_atom_site_thermal_displace_type
_atom_site_occupancy
_atom_site_calc_flag
_atom_site_refinement_flags
V1 V 0.0569(4) 0.4442(2) 0.2641(2) 0.0379(9) Uani 1 d .
V2 V 0.5442(4) 0.4236(2) 0.2748(2) 0.0380(8) Uani 1 d .
I1 I 0.7191(3) 0.06841(9) 0.13721(14) 0.1103(9) Uani 1 d .
I2 I 0.7284(2) -0.07140(12) 0.24122(12) 0.0715(5) Uani 1 d .
I3 I 0.7339(3) -0.21251(9) 0.34340(12) 0.0884(7) Uani 1 d .
O1 O 0.0215(18) 0.5462(7) 0.2995(9) 0.043(4) Uani 1 d .
O2 O -0.0278(14) 0.4603(7) 0.1415(8) 0.037(3) Uani 1 d .
O3 O 0.2661(13) 0.4350(10) 0.2607(9) 0.046(3) Uani 1 d .
O4 O 0.5109(14) 0.4148(8) 0.3975(8) 0.037(3) Uani 1 d .
O5 O 0.5103(17) 0.3309(7) 0.2280(8) 0.041(4) Uani 1 d .
O6 O 0.7520(12) 0.4310(9) 0.2791(8) 0.045(3) Uani 1 d .
N1 N 0.0452(19) 0.4142(11) 0.3978(10) 0.034(4) Uani 1 d .
N2 N -0.0042(22) 0.3339(10) 0.2520(10) 0.045(5) Uani 1 d .
N3 N 0.5293(21) 0.5392(9) 0.2924(12) 0.037(4) Uani 1 d .
N4 N 0.5020(22) 0.4649(11) 0.1397(13) 0.057(5) Uani 1 d .
C1 C 0.1006(21) 0.4578(12) 0.4636(13) 0.036(5) Uani 1 d .
H1 H 0.1119(21) 0.4369(12) 0.5219(13) 0.043 Uiso 1 calc R
C2 C 0.1479(21) 0.5379(11) 0.4552(13) 0.028(5) Uani 1 d .
C3 C 0.1073(22) 0.5774(10) 0.3725(11) 0.024(4) Uani 1 d .
C4 C 0.1406(23) 0.6532(13) 0.3720(15) 0.048(6) Uani 1 d .
H4 H 0.1038(23) 0.6814(13) 0.3209(15) 0.058 Uiso 1 calc R
C5 C 0.2315(26) 0.6903(12) 0.4488(16) 0.054(6) Uani 1 d .
H5 H 0.2572(26) 0.7414(12) 0.4464(16) 0.065 Uiso 1 calc R
C6 C 0.2801(27) 0.6480(13) 0.5269(16) 0.051(6) Uani 1 d .
C7 C 0.2358(25) 0.5764(15) 0.5284(14) 0.056(7) Uani 1 d .
H7 H 0.2646(25) 0.5494(15) 0.5816(14) 0.068 Uiso 1 calc R
C8 C 0.3777(34) 0.6872(13) 0.6059(16) 0.086(9) Uani 1 d .
H8A H 0.2950(37) 0.7066(84) 0.6468(62) 0.130 Uiso 1 calc R
H8B H 0.4454(176) 0.7279(61) 0.5831(19) 0.130 Uiso 1 calc R
H8C H 0.4547(170) 0.6521(27) 0.6380(71) 0.130 Uiso 1 calc R
C9 C -0.0040(26) 0.3398(11) 0.4161(14) 0.050(6) Uani 1 d .
H9A H -0.1297(26) 0.3370(11) 0.4225(14) 0.060 Uiso 1 calc R
H9B H 0.0556(26) 0.3226(11) 0.4728(14) 0.060 Uiso 1 calc R
C10 C 0.0476(25) 0.2895(12) 0.3355(13) 0.046(6) Uani 1 d .
H10A H 0.1729(25) 0.2795(12) 0.3393(13) 0.055 Uiso 1 calc R
H10B H -0.0149(25) 0.2419(12) 0.3354(13) 0.055 Uiso 1 calc R
C11 C -0.0776(24) 0.3004(14) 0.1795(14) 0.044(6) Uani 1 d .
H11 H -0.0976(24) 0.2489(14) 0.1834(14) 0.053 Uiso 1 calc R
C12 C -0.1288(23) 0.3364(12) 0.0959(14) 0.039(5) Uani 1 d .
C13 C -0.0931(23) 0.4134(12) 0.0803(12) 0.033(5) Uani 1 d .
C14 C -0.1409(22) 0.4385(14) -0.0062(12) 0.042(5) Uani 1 d .
H14 H -0.1229(22) 0.4890(14) -0.0193(12) 0.050 Uiso 1 calc R
C15 C -0.2130(31) 0.3940(19) -0.0741(17) 0.077(9) Uani 1 d .
H15 H -0.2366(31) 0.4139(19) -0.1323(17) 0.092 Uiso 1 calc R
C16 C -0.2520(34) 0.3187(18) -0.0575(18) 0.075(9) Uani 1 d .
C17 C -0.2092(22) 0.2919(15) 0.0283(15) 0.051(6) Uani 1 d .
H17 H -0.2349(22) 0.2421(15) 0.0416(15) 0.061 Uiso 1 calc R
C18 C -0.3324(30) 0.2729(16) -0.1371(17) 0.099(11) Uani 1 d .
H18A H -0.2660(164) 0.2275(56) -0.1433(89) 0.149 Uiso 1 calc R
H18B H -0.3302(238) 0.3018(46) -0.1925(27) 0.149 Uiso 1 calc R
H18C H -0.4517(92) 0.2605(97) -0.1258(65) 0.149 Uiso 1 calc R
C19 C 0.5926(22) 0.5682(13) 0.3676(17) 0.051(6) Uani 1 d .
H19 H 0.6066(22) 0.6202(13) 0.3676(17) 0.061 Uiso 1 calc R
C20 C 0.6450(24) 0.5301(13) 0.4526(14) 0.041(6) Uani 1 d .
C21 C 0.5982(24) 0.4554(12) 0.4665(13) 0.037(5) Uani 1 d .
C22 C 0.6249(26) 0.4221(16) 0.5496(15) 0.062(7) Uani 1 d .
H22 H 0.5844(26) 0.3735(16) 0.5588(15) 0.075 Uiso 1 calc R
C23 C 0.7118(28) 0.4604(15) 0.6201(16) 0.064(7) Uani 1 d .
H23 H 0.7372(28) 0.4366(15) 0.6760(16) 0.077 Uiso 1 calc R
C24 C 0.7628(26) 0.5358(13) 0.6083(15) 0.045(6) Uani 1 d .
C25 C 0.7269(25) 0.5673(13) 0.5274(15) 0.045(6) Uani 1 d .
H25 H 0.7583(25) 0.6174(13) 0.5200(15) 0.054 Uiso 1 calc R
C26 C 0.8542(32) 0.5790(15) 0.6882(15) 0.087(9) Uani 1 d .
H26A H 0.9707(85) 0.5596(66) 0.7004(78) 0.131 Uiso 1 calc R
H26B H 0.7886(125) 0.5732(80) 0.7417(34) 0.131 Uiso 1 calc R
H26C H 0.8606(204) 0.6314(22) 0.6727(48) 0.131 Uiso 1 calc R
C27 C 0.4821(27) 0.5828(13) 0.2135(13) 0.051(6) Uani 1 d .
H27A H 0.5321(27) 0.6329(13) 0.2199(13) 0.061 Uiso 1 calc R
H27B H 0.3553(27) 0.5875(13) 0.2057(13) 0.061 Uiso 1 calc R
C28 C 0.5507(27) 0.5444(12) 0.1330(14) 0.051(6) Uani 1 d .
H28A H 0.4993(27) 0.5660(12) 0.0767(14) 0.061 Uiso 1 calc R
H28B H 0.6773(27) 0.5496(12) 0.1336(14) 0.061 Uiso 1 calc R
C29 C 0.4229(24) 0.4275(15) 0.0713(14) 0.044(5) Uani 1 d .
H29 H 0.3977(24) 0.4528(15) 0.0164(14) 0.053 Uiso 1 calc R
C30 C 0.3735(25) 0.3498(11) 0.0771(16) 0.044(6) Uani 1 d .
C31 C 0.4226(25) 0.3050(11) 0.1550(14) 0.033(5) Uani 1 d .
C32 C 0.3721(25) 0.2296(12) 0.1503(13) 0.047(6) Uani 1 d .
H32 H 0.3977(25) 0.1990(12) 0.2008(13) 0.056 Uiso 1 calc R
C33 C 0.2873(30) 0.1993(13) 0.0751(16) 0.059(7) Uani 1 d .
H33 H 0.2637(30) 0.1480(13) 0.0746(16) 0.071 Uiso 1 calc R
C34 C 0.2351(26) 0.2409(14) -0.0001(13) 0.052(7) Uani 1 d .
C35 C 0.2833(25) 0.3169(14) 0.0028(16) 0.048(6) Uani 1 d .
H35 H 0.2531(25) 0.3467(14) -0.0480(16) 0.058 Uiso 1 calc R
C36 C 0.1425(30) 0.2078(14) -0.0853(15) 0.068(7) Uani 1 d .
H36A H 0.1158(177) 0.1558(27) -0.0746(37) 0.103 Uiso 1 calc R
H36B H 0.2175(86) 0.2115(77) -0.1355(28) 0.103 Uiso 1 calc R
H36C H 0.0356(106) 0.2349(57) -0.0998(62) 0.103 Uiso 1 calc R

loop_
_atom_type_symbol
_atom_type_description
_atom_type_scat_dispersion_real
_atom_type_scat_dispersion_imag
_atom_type_scat_source
C C 0.0033 0.0016 'International Tables Vol C Tables 4.2.6.8 and 6.1.1.4'
H H 0.0000 0.0000 'International Tables Vol C Tables 4.2.6.8 and 6.1.1.4'
N N 0.0061 0.0033 'International Tables Vol C Tables 4.2.6.8 and 6.1.1.4'
O O 0.0106 0.0060 'International Tables Vol C Tables 4.2.6.8 and 6.1.1.4'
V V 0.3005 0.5294 'International Tables Vol C Tables 4.2.6.8 and 6.1.1.4'
I I -0.4742 1.8119 'International Tables Vol C Tables 4.2.6.8 and 6.1.1.4'

loop_
_geom_angle_atom_site_label_1
_geom_angle_atom_site_label_2
_geom_angle_atom_site_label_3
_geom_angle
_geom_angle_site_symmetry_3
O3 V1 O2 105.5(6) .
O3 V1 O1 105.1(8) .
O2 V1 O1 93.9(5) .
O3 V1 N2 97.1(8) .
O2 V1 N2 90.0(6) .
O1 V1 N2 155.5(6) .
O3 V1 N1 96.1(6) .
O2 V1 N1 156.8(6) .
O1 V1 N1 88.4(7) .
N2 V1 N1 78.9(7) .
O3 V1 O6 168.0(8) 1_455
O2 V1 O6 79.7(4) 1_455
O1 V1 O6 85.0(6) 1_455
N2 V1 O6 71.9(6) 1_455
N1 V1 O6 77.5(5) 1_455
O6 V2 O5 102.2(7) .
O6 V2 O4 99.5(6) .
O5 V2 O4 105.6(6) .
O6 V2 N3 88.6(7) .
O5 V2 N3 161.4(6) .
O4 V2 N3 87.2(7) .
O6 V2 N4 95.9(7) .
O5 V2 N4 87.2(7) .
O4 V2 N4 157.2(6) .
N3 V2 N4 76.5(7) .
O6 V2 O3 169.3(8) .
O5 V2 O3 86.0(6) .
O4 V2 O3 84.6(5) .
N3 V2 O3 81.7(7) .
N4 V2 O3 77.4(6) .
I1 I2 I3 179.14(8) .
C3 O1 V1 122.7(11) .
C13 O2 V1 130.6(12) .
V1 O3 V2 172.6(8) .
C21 O4 V2 125.5(12) .
C31 O5 V2 133.5(12) .
V2 O6 V1 172.3(7) 1_655
C1 N1 C9 120.3(17) .
C1 N1 V1 121.9(15) .
C9 N1 V1 117.2(14) .
C11 N2 C10 120.1(19) .
C11 N2 V1 126.6(15) .
C10 N2 V1 113.3(12) .
C19 N3 C27 122.8(19) .
C19 N3 V2 119.0(14) .
C27 N3 V2 116.9(14) .
C29 N4 C28 122.8(19) .
C29 N4 V2 124.9(16) .
C28 N4 V2 111.8(14) .
N1 C1 C2 126.2(18) .
C7 C2 C3 118.6(18) .
C7 C2 C1 120.9(19) .
C3 C2 C1 120.5(17) .
O1 C3 C4 119.0(16) .
O1 C3 C2 123.1(16) .
C4 C3 C2 117.4(17) .
C3 C4 C5 121.7(19) .
C6 C5 C4 118.8(21) .
C7 C6 C5 118.5(21) .
C7 C6 C8 123.3(22) .
C5 C6 C8 118.2(22) .
C6 C7 C2 124.6(21) .
N1 C9 C10 108.4(17) .
N2 C10 C9 104.6(16) .
N2 C11 C12 125.2(22) .
C17 C12 C13 121.3(21) .
C17 C12 C11 116.7(22) .
C13 C12 C11 122.0(17) .
O2 C13 C14 119.8(20) .
O2 C13 C12 125.3(17) .
C14 C13 C12 114.8(18) .
C15 C14 C13 124.0(25) .
C14 C15 C16 120.8(26) .
C17 C16 C15 117.0(24) .
C17 C16 C18 125.5(29) .
C15 C16 C18 117.4(27) .
C16 C17 C12 122.1(27) .
N3 C19 C20 128.1(21) .
C21 C20 C25 116.3(21) .
C21 C20 C19 120.7(19) .
C25 C20 C19 122.6(22) .
C22 C21 O4 117.8(21) .
C22 C21 C20 121.4(21) .
O4 C21 C20 120.6(19) .
C21 C22 C23 119.7(24) .
C22 C23 C24 120.2(22) .
C25 C24 C23 118.0(21) .
C25 C24 C26 122.1(22) .
C23 C24 C26 119.9(22) .
C24 C25 C20 124.1(23) .
N3 C27 C28 108.1(18) .
N4 C28 C27 106.8(19) .
N4 C29 C30 123.4(20) .
C35 C30 C31 119.1(19) .
C35 C30 C29 118.8(21) .
C31 C30 C29 122.0(19) .
O5 C31 C32 120.3(17) .
O5 C31 C30 123.5(18) .
C32 C31 C30 116.1(19) .
C33 C32 C31 122.7(21) .
C32 C33 C34 122.7(22) .
C33 C34 C35 115.8(20) .
C33 C34 C36 123.4(23) .
C35 C34 C36 120.6(22) .
C30 C35 C34 123.4(22) .

loop_
_geom_bond_atom_site_label_1
_geom_bond_atom_site_label_2
_geom_bond_distance
_geom_bond_site_symmetry_2
V1 O3 1.608(11) .
V1 O2 1.891(12) .
V1 O1 1.910(14) .
V1 N2 2.02(2) .
V1 N1 2.035(15) .
V1 O6 2.360(10) 1_455
V2 O6 1.588(10) .
V2 O5 1.797(13) .
V2 O4 1.836(12) .
V2 N3 2.07(2) .
V2 N4 2.11(2) .
V2 O3 2.127(10) .
I1 I2 2.912(3) .
I2 I3 2.918(3) .
O1 C3 1.34(2) .
O2 C13 1.30(2) .
O4 C21 1.38(2) .
O5 C31 1.31(2) .
O6 V1 2.360(10) 1_655
N1 C1 1.29(2) .
N1 C9 1.40(3) .
N2 C11 1.31(2) .
N2 C10 1.49(2) .
N3 C19 1.28(2) .
N3 C27 1.42(2) .
N4 C29 1.32(3) .
N4 C28 1.47(3) .
C1 C2 1.48(3) .
C2 C7 1.41(3) .
C2 C3 1.42(2) .
C3 C4 1.37(3) .
C4 C5 1.44(3) .
C5 C6 1.40(3) .
C6 C7 1.32(3) .
C6 C8 1.51(3) .
C9 C10 1.55(3) .
C11 C12 1.41(3) .
C12 C17 1.38(3) .
C12 C13 1.42(3) .
C13 C14 1.37(2) .
C14 C15 1.36(3) .
C15 C16 1.39(4) .
C16 C17 1.36(3) .
C16 C18 1.52(3) .
C19 C20 1.45(3) .
C20 C21 1.39(3) .
C20 C25 1.39(3) .
C21 C22 1.36(3) .
C22 C23 1.37(3) .
C23 C24 1.41(3) .
C24 C25 1.32(3) .
C24 C26 1.53(3) .
C27 C28 1.48(3) .
C29 C30 1.43(3) .
C30 C35 1.38(3) .
C30 C31 1.42(3) .
C31 C32 1.39(3) .
C32 C33 1.35(3) .
C33 C34 1.36(3) .
C34 C35 1.40(3) .
C34 C36 1.51(3) .
